data_4083317
loop_
_publ_author_name
'Wang, Jinjin'
'Liu, Rui'
'Ruan, Wenqing'
'Li, Yan'
'Mondal, Kartik Chandra'
'Roesky, Herbert W.'
'Zhu, Hongping'

_publ_section_title
;
 N--P Bond Cleavage Induced Ring Formation of Cyclosilazanes from
 Reactions of Aryl(phosphanyl)aminotrichlorosilanes with Lithium Alkynyls
;
_journal_issue 11
_journal_name_full Organometallics
_journal_page_first 2696
_journal_paper_doi 10.1021/om401095n
_journal_volume 33
_journal_year 2014
_chemical_formula_sum 'C86 H101 Li2 N3 O5 Si2'
_chemical_formula_weight 1326.76
_chemical_name_systematic
; 
 ? 
;
_space_group_IT_number 14
_symmetry_cell_setting monoclinic
_symmetry_space_group_name_Hall '-P 2yn'
_symmetry_space_group_name_H-M 'P 1 21/n 1'
_atom_sites_solution_hydrogens geom
_atom_sites_solution_primary direct
_atom_sites_solution_secondary difmap
_audit_creation_method SHELXL-97
_cell_angle_alpha 90.00
_cell_angle_beta 99.51(3)
_cell_angle_gamma 90.00
_cell_formula_units_Z 4
_cell_length_a 13.170(3)
_cell_length_b 15.412(3)
_cell_length_c 38.325(8)
_cell_measurement_temperature 173(2)
_cell_volume 7672(3)
_computing_cell_refinement 'rapid auto (rigaku 2004)'
_computing_data_collection 'rapid auto (rigaku 2004)'
_computing_data_reduction 'rapid auto (rigaku 2004)'
_computing_molecular_graphics 'Bruker SHELXTL'
_computing_publication_material 'Bruker SHELXTL'
_computing_structure_refinement 'SHELXL-97 (Sheldrick, 1997)'
_computing_structure_solution 'SHELXS-97 (Sheldrick, 1990)'
_diffrn_ambient_temperature 173(2)
_diffrn_measured_fraction_theta_full 0.998
_diffrn_measured_fraction_theta_max 0.998
_diffrn_measurement_device_type 'rigaku raxis rapid IP area detector'
_diffrn_measurement_method '\w scans'
_diffrn_radiation_monochromator graphite
_diffrn_radiation_source 'rotating anode'
_diffrn_radiation_type MoK\a
_diffrn_radiation_wavelength 0.71073
_diffrn_reflns_av_R_equivalents 0.1565
_diffrn_reflns_av_sigmaI/netI 0.0870
_diffrn_reflns_limit_h_max 15
_diffrn_reflns_limit_h_min -15
_diffrn_reflns_limit_k_max 17
_diffrn_reflns_limit_k_min -18
_diffrn_reflns_limit_l_max 45
_diffrn_reflns_limit_l_min -45
_diffrn_reflns_number 97229
_diffrn_reflns_theta_full 25.00
_diffrn_reflns_theta_max 25.00
_diffrn_reflns_theta_min 3.00
_exptl_absorpt_coefficient_mu 0.099
_exptl_absorpt_correction_T_max 0.9951
_exptl_absorpt_correction_T_min 0.9902
_exptl_absorpt_correction_type 'empirical absorption correction'
_exptl_absorpt_process_details 'ABSCOR by T.Higashi 8 March, 1995'
_exptl_crystal_colour colorless
_exptl_crystal_density_diffrn 1.149
_exptl_crystal_density_meas ?
_exptl_crystal_density_method 'not measured'
_exptl_crystal_description flake
_exptl_crystal_F_000 2848
_exptl_crystal_size_max 0.10
_exptl_crystal_size_mid 0.10
_exptl_crystal_size_min 0.05
_refine_diff_density_max 0.570
_refine_diff_density_min -0.617
_refine_diff_density_rms 0.058
_refine_ls_extinction_method none
_refine_ls_goodness_of_fit_ref 1.079
_refine_ls_hydrogen_treatment 'refined in a riding mode to the carrier atom'
_refine_ls_matrix_type full
_refine_ls_number_parameters 885
_refine_ls_number_reflns 13490
_refine_ls_number_restraints 10
_refine_ls_restrained_S_all 1.085
_refine_ls_R_factor_all 0.1311
_refine_ls_R_factor_gt 0.0760
_refine_ls_shift/su_max 0.056
_refine_ls_shift/su_mean 0.002
_refine_ls_structure_factor_coef Fsqd
_refine_ls_weighting_details 'calc w=1/[\s^2^(Fo^2^)+(0.0947P)^2^+0.1404P] where P=(Fo^2^+2Fc^2^)/3'
_refine_ls_weighting_scheme calc
_refine_ls_wR_factor_gt 0.1805
_refine_ls_wR_factor_ref 0.2034
_reflns_number_gt 8059
_reflns_number_total 13490
_reflns_threshold_expression >2sigma(I)
_cod_data_source_file om401095n_si_002.cif
_cod_data_source_block compound_10b
_cod_depositor_comments
;
The following automatic conversions were performed:

'_symmetry_cell_setting' value 'Monoclinic' changed to 'monoclinic'
according to
/usr/data/users/saulius/crontab/automatic-downloads/rss-feeds/ACS/lib/dictionaries/cif_core.dic
dictionary named 'cif_core.dic' version 2.4.2 from 2011-04-26.

Automatic conversion script
Id: cif_fix_values 2281 2013-09-26 08:29:07Z andrius 

 Adding full bibliography for 4083311--4083318.cif.

The following automatic conversions were performed:

'_exptl_crystal_density_meas' value 'not measured' was changed to '?'
- the value is perceived as not measured.

Automatic conversion script
Id: cif_fix_values 3008 2015-01-20 13:52:24Z robertas 
;
_cod_original_sg_symbol_H-M P2(1)/n
_cod_database_code 4083317

loop_
_symmetry_equiv_pos_as_xyz
'x, y, z'
'-x+1/2, y+1/2, -z+1/2'
'-x, -y, -z'
'x-1/2, -y-1/2, z-1/2'

loop_
_atom_site_label
_atom_site_type_symbol
_atom_site_fract_x
_atom_site_fract_y
_atom_site_fract_z
_atom_site_U_iso_or_equiv
_atom_site_adp_type
_atom_site_occupancy
_atom_site_symmetry_multiplicity
_atom_site_calc_flag
_atom_site_refinement_flags
_atom_site_disorder_assembly
_atom_site_disorder_group
Si1 Si 0.00675(7) 0.52893(5) 0.15572(2) 0.0378(2) Uani 1 1 d . . .
Si2 Si -0.04285(7) 0.71450(5) 0.13097(2) 0.0385(2) Uani 1 1 d . . .
N1 N -0.07081(19) 0.49466(15) 0.12057(7) 0.0413(6) Uani 1 1 d . A .
N2 N -0.14453(19) 0.69830(16) 0.10003(6) 0.0408(6) Uani 1 1 d . . .
N3 N -0.02349(18) 0.63533(15) 0.16394(6) 0.0352(6) Uani 1 1 d . . .
Li1 Li -0.1664(4) 0.5761(4) 0.09405(16) 0.0553(15) Uani 1 1 d . A .
O1 O -0.2783(2) 0.54067(19) 0.05788(7) 0.0825(9) Uiso 1 1 d D . .
C1 C -0.3078(9) 0.4597(6) 0.0464(3) 0.074(3) Uiso 0.450(8) 1 d PD A 2
H1A H -0.3821 0.4478 0.0454 0.089 Uiso 0.450(8) 1 calc PR A 2
H1B H -0.2650 0.4126 0.0587 0.089 Uiso 0.450(8) 1 calc PR A 2
C2 C -0.2749(14) 0.4893(10) 0.0067(4) 0.136(6) Uiso 0.450(8) 1 d PD A 2
H2A H -0.1991 0.4914 0.0084 0.164 Uiso 0.450(8) 1 calc PR A 2
H2B H -0.3030 0.4474 -0.0120 0.164 Uiso 0.450(8) 1 calc PR A 2
C3 C -0.3094(12) 0.5558(9) 0.0005(4) 0.124(5) Uiso 0.450(8) 1 d PD A 2
H3A H -0.3704 0.5515 -0.0183 0.149 Uiso 0.450(8) 1 calc PR A 2
H3B H -0.2584 0.5944 -0.0079 0.149 Uiso 0.450(8) 1 calc PR A 2
C4 C -0.3481(7) 0.6017(5) 0.0425(2) 0.046(2) Uiso 0.450(8) 1 d PD A 2
H4A H -0.3277 0.6627 0.0477 0.055 Uiso 0.450(8) 1 calc PR A 2
H4B H -0.4204 0.5906 0.0452 0.055 Uiso 0.450(8) 1 calc PR A 2
C1A C -0.2729(6) 0.4619(5) 0.0311(2) 0.064(2) Uiso 0.550(8) 1 d PD A 1
H1AA H -0.2092 0.4644 0.0206 0.076 Uiso 0.550(8) 1 calc PR A 1
H1AB H -0.2763 0.4052 0.0430 0.076 Uiso 0.550(8) 1 calc PR A 1
C2A C -0.3649(10) 0.4763(7) 0.0042(3) 0.131(4) Uiso 0.550(8) 1 d PD A 1
H2AA H -0.4127 0.4266 0.0039 0.157 Uiso 0.550(8) 1 calc PR A 1
H2AB H -0.3447 0.4808 -0.0195 0.157 Uiso 0.550(8) 1 calc PR A 1
C3A C -0.4188(7) 0.5599(5) 0.0125(2) 0.088(3) Uiso 0.550(8) 1 d PD A 1
H3AA H -0.4541 0.5897 -0.0090 0.106 Uiso 0.550(8) 1 calc PR A 1
H3AB H -0.4673 0.5506 0.0293 0.106 Uiso 0.550(8) 1 calc PR A 1
C4A C -0.3281(7) 0.6023(5) 0.0280(3) 0.077(3) Uiso 0.550(8) 1 d PD A 1
H4AA H -0.3440 0.6593 0.0378 0.092 Uiso 0.550(8) 1 calc PR A 1
H4AB H -0.2818 0.6114 0.0105 0.092 Uiso 0.550(8) 1 calc PR A 1
C11 C -0.0740(2) 0.4158(2) 0.10204(8) 0.0426(8) Uani 1 1 d . . .
C12 C -0.0256(3) 0.4065(2) 0.07217(9) 0.0503(9) Uani 1 1 d . A .
C13 C -0.1415(3) 0.2706(2) 0.09090(10) 0.0546(9) Uani 1 1 d . . .
H13A H -0.1814 0.2238 0.0975 0.065 Uiso 1 1 calc R A .
C14 C -0.0930(3) 0.2606(2) 0.06190(10) 0.0605(10) Uani 1 1 d . A .
C15 C -0.0355(3) 0.3297(3) 0.05326(10) 0.0610(10) Uani 1 1 d . . .
H15A H -0.0012 0.3243 0.0334 0.073 Uiso 1 1 calc R A .
C16 C -0.1342(2) 0.3465(2) 0.11085(9) 0.0465(8) Uani 1 1 d . A .
C17 C 0.0355(3) 0.4807(3) 0.06032(10) 0.0690(11) Uani 1 1 d . . .
H17A H -0.0092 0.5315 0.0552 0.103 Uiso 1 1 calc R A .
H17B H 0.0624 0.4638 0.0389 0.103 Uiso 1 1 calc R . .
H17C H 0.0929 0.4950 0.0791 0.103 Uiso 1 1 calc R . .
C18 C -0.1010(4) 0.1769(3) 0.04080(12) 0.0906(15) Uani 1 1 d . . .
H18A H -0.0330 0.1611 0.0356 0.136 Uiso 1 1 calc R A .
H18B H -0.1488 0.1849 0.0186 0.136 Uiso 1 1 calc R . .
H18C H -0.1265 0.1305 0.0546 0.136 Uiso 1 1 calc R . .
C19 C -0.1928(3) 0.3556(2) 0.14132(9) 0.0557(9) Uani 1 1 d . . .
H19A H -0.2349 0.3037 0.1427 0.083 Uiso 1 1 calc R A .
H19B H -0.2374 0.4068 0.1376 0.083 Uiso 1 1 calc R . .
H19C H -0.1441 0.3622 0.1634 0.083 Uiso 1 1 calc R . .
C21 C -0.1918(2) 0.7680(2) 0.08026(8) 0.0428(8) Uani 1 1 d . . .
C22 C -0.1642(3) 0.7936(2) 0.04783(9) 0.0486(8) Uani 1 1 d . . .
C23 C -0.2107(3) 0.8647(2) 0.02974(9) 0.0556(9) Uani 1 1 d . . .
H23A H -0.1888 0.8818 0.0083 0.067 Uiso 1 1 calc R . .
C24 C -0.2873(3) 0.9117(2) 0.04138(10) 0.0578(10) Uani 1 1 d . . .
C25 C -0.3181(3) 0.8841(2) 0.07246(10) 0.0541(9) Uani 1 1 d . . .
H25A H -0.3719 0.9145 0.0809 0.065 Uiso 1 1 calc R . .
C26 C -0.2732(3) 0.8139(2) 0.09157(9) 0.0484(8) Uani 1 1 d . . .
C27 C -0.0839(3) 0.7429(2) 0.03254(9) 0.0604(10) Uani 1 1 d . . .
H27A H -0.0760 0.7676 0.0096 0.091 Uiso 1 1 calc R . .
H27B H -0.1056 0.6822 0.0294 0.091 Uiso 1 1 calc R . .
H27C H -0.0180 0.7461 0.0487 0.091 Uiso 1 1 calc R . .
C28 C -0.3375(4) 0.9903(3) 0.02141(12) 0.0880(14) Uani 1 1 d . . .
H28A H -0.3348 0.9840 -0.0039 0.132 Uiso 1 1 calc R . .
H28B H -0.3006 1.0430 0.0304 0.132 Uiso 1 1 calc R . .
H28C H -0.4095 0.9944 0.0248 0.132 Uiso 1 1 calc R . .
C29 C -0.3117(3) 0.7851(2) 0.12446(9) 0.0614(10) Uani 1 1 d . . .
H29A H -0.3630 0.8265 0.1301 0.092 Uiso 1 1 calc R . .
H29B H -0.2539 0.7825 0.1442 0.092 Uiso 1 1 calc R . .
H29C H -0.3431 0.7275 0.1206 0.092 Uiso 1 1 calc R . .
C31 C -0.0382(2) 0.66258(18) 0.19885(8) 0.0359(7) Uani 1 1 d . . .
C32 C -0.1315(2) 0.6493(2) 0.21012(8) 0.0412(8) Uani 1 1 d . . .
C33 C -0.1462(3) 0.6841(2) 0.24231(9) 0.0495(9) Uani 1 1 d . . .
H33A H -0.2099 0.6745 0.2502 0.059 Uiso 1 1 calc R . .
C34 C -0.0710(3) 0.7326(2) 0.26344(9) 0.0503(9) Uani 1 1 d . . .
C35 C 0.0222(3) 0.7420(2) 0.25197(8) 0.0465(8) Uani 1 1 d . . .
H35A H 0.0757 0.7732 0.2663 0.056 Uiso 1 1 calc R . .
C36 C 0.0408(2) 0.70753(19) 0.22027(8) 0.0398(7) Uani 1 1 d . . .
C37 C -0.2166(2) 0.5984(2) 0.18807(9) 0.0511(9) Uani 1 1 d . . .
H37A H -0.2266 0.6195 0.1636 0.077 Uiso 1 1 calc R . .
H37B H -0.2805 0.6058 0.1977 0.077 Uiso 1 1 calc R . .
H37C H -0.1980 0.5368 0.1886 0.077 Uiso 1 1 calc R . .
C38 C -0.0939(3) 0.7750(3) 0.29696(10) 0.0737(12) Uani 1 1 d . . .
H38A H -0.1411 0.7381 0.3076 0.111 Uiso 1 1 calc R . .
H38B H -0.1257 0.8318 0.2912 0.111 Uiso 1 1 calc R . .
H38C H -0.0296 0.7824 0.3137 0.111 Uiso 1 1 calc R . .
C39 C 0.1442(2) 0.7199(2) 0.20879(9) 0.0486(8) Uani 1 1 d . . .
H39A H 0.1946 0.7392 0.2290 0.073 Uiso 1 1 calc R . .
H39B H 0.1382 0.7637 0.1900 0.073 Uiso 1 1 calc R . .
H39C H 0.1669 0.6648 0.1999 0.073 Uiso 1 1 calc R . .
C41 C 0.1452(3) 0.52255(19) 0.15268(8) 0.0426(8) Uani 1 1 d . . .
C42 C 0.2342(3) 0.5216(2) 0.14943(9) 0.0473(8) Uani 1 1 d . . .
C43 C 0.3390(2) 0.52423(19) 0.14306(9) 0.0449(8) Uani 1 1 d . . .
C44 C 0.3605(3) 0.5595(2) 0.11201(11) 0.0651(10) Uani 1 1 d . . .
H44A H 0.3056 0.5807 0.0949 0.078 Uiso 1 1 calc R . .
C45 C 0.4593(4) 0.5646(3) 0.10550(13) 0.0804(13) Uani 1 1 d . . .
H45A H 0.4721 0.5886 0.0838 0.096 Uiso 1 1 calc R . .
C46 C 0.5397(3) 0.5354(3) 0.12986(13) 0.0726(12) Uani 1 1 d . . .
H46A H 0.6083 0.5400 0.1253 0.087 Uiso 1 1 calc R . .
C47 C 0.5208(3) 0.4996(2) 0.16089(11) 0.0626(10) Uani 1 1 d . . .
H47A H 0.5760 0.4782 0.1778 0.075 Uiso 1 1 calc R . .
C48 C 0.4207(3) 0.4949(2) 0.16755(10) 0.0569(10) Uani 1 1 d . . .
H48A H 0.4080 0.4710 0.1893 0.068 Uiso 1 1 calc R . .
C51 C 0.0028(2) 0.4682(2) 0.19717(9) 0.0415(8) Uani 1 1 d . . .
C52 C -0.0038(2) 0.4193(2) 0.22112(9) 0.0430(8) Uani 1 1 d . . .
C53 C -0.0171(3) 0.35971(19) 0.24911(8) 0.0427(8) Uani 1 1 d . . .
C54 C 0.0607(3) 0.3024(2) 0.26282(9) 0.0556(9) Uani 1 1 d . . .
H54A H 0.1233 0.3015 0.2535 0.067 Uiso 1 1 calc R . .
C55 C 0.0473(4) 0.2470(2) 0.28980(10) 0.0684(11) Uani 1 1 d . . .
H55A H 0.1008 0.2080 0.2992 0.082 Uiso 1 1 calc R . .
C56 C -0.0419(4) 0.2476(3) 0.30313(10) 0.0676(12) Uani 1 1 d . . .
H56A H -0.0502 0.2091 0.3218 0.081 Uiso 1 1 calc R . .
C57 C -0.1199(3) 0.3029(3) 0.29002(10) 0.0664(11) Uani 1 1 d . . .
H57A H -0.1820 0.3029 0.2995 0.080 Uiso 1 1 calc R . .
C58 C -0.1080(3) 0.3591(2) 0.26280(9) 0.0553(9) Uani 1 1 d . . .
H58A H -0.1624 0.3973 0.2535 0.066 Uiso 1 1 calc R . .
C61 C 0.0786(3) 0.7234(2) 0.11368(9) 0.0448(8) Uani 1 1 d . . .
C62 C 0.1544(3) 0.7363(2) 0.10041(9) 0.0478(8) Uani 1 1 d . . .
C63 C 0.2424(3) 0.7542(2) 0.08414(10) 0.0544(9) Uani 1 1 d . . .
C64 C 0.2449(3) 0.7311(3) 0.04951(11) 0.0724(12) Uani 1 1 d . . .
H64A H 0.1875 0.7026 0.0360 0.087 Uiso 1 1 calc R . .
C65 C 0.3311(4) 0.7494(3) 0.03437(14) 0.0958(16) Uani 1 1 d . . .
H65A H 0.3325 0.7332 0.0105 0.115 Uiso 1 1 calc R . .
C66 C 0.4140(4) 0.7905(4) 0.0535(2) 0.113(2) Uani 1 1 d . . .
H66A H 0.4730 0.8029 0.0431 0.135 Uiso 1 1 calc R . .
C67 C 0.4113(4) 0.8132(4) 0.08732(18) 0.1085(18) Uani 1 1 d . . .
H67A H 0.4692 0.8417 0.1005 0.130 Uiso 1 1 calc R . .
C68 C 0.3271(3) 0.7963(3) 0.10317(12) 0.0791(13) Uani 1 1 d . . .
H68A H 0.3268 0.8134 0.1270 0.095 Uiso 1 1 calc R . .
C71 C -0.0521(2) 0.8192(2) 0.15321(8) 0.0423(8) Uani 1 1 d . . .
C72 C -0.0702(2) 0.8881(2) 0.16560(8) 0.0447(8) Uani 1 1 d . . .
C73 C -0.0885(2) 0.9705(2) 0.18135(9) 0.0443(8) Uani 1 1 d . . .
C74 C -0.0912(3) 0.9764(2) 0.21729(10) 0.0582(10) Uani 1 1 d . . .
H74A H -0.0841 0.9255 0.2315 0.070 Uiso 1 1 calc R . .
C75 C -0.1043(3) 1.0562(3) 0.23244(11) 0.0693(11) Uani 1 1 d . . .
H75A H -0.1070 1.0597 0.2570 0.083 Uiso 1 1 calc R . .
C76 C -0.1132(3) 1.1302(2) 0.21243(12) 0.0635(11) Uani 1 1 d . . .
H76A H -0.1196 1.1851 0.2232 0.076 Uiso 1 1 calc R . .
C77 C -0.1129(3) 1.1245(2) 0.17695(11) 0.0610(10) Uani 1 1 d . . .
H77A H -0.1209 1.1756 0.1629 0.073 Uiso 1 1 calc R . .
C78 C -0.1012(3) 1.0455(2) 0.16121(10) 0.0560(9) Uani 1 1 d . . .
H78A H -0.1018 1.0425 0.1364 0.067 Uiso 1 1 calc R . .
C01 C 0.3675(3) 0.2871(3) 0.06195(12) 0.0749(12) Uani 1 1 d . . .
C02 C 0.3951(5) 0.2277(3) 0.03872(12) 0.0868(14) Uani 1 1 d . . .
H02A H 0.3429 0.1986 0.0230 0.104 Uiso 1 1 calc R . .
C03 C 0.4942(6) 0.2097(3) 0.03767(15) 0.1010(17) Uani 1 1 d . . .
H03A H 0.5110 0.1686 0.0211 0.121 Uiso 1 1 calc R . .
C04 C 0.5698(5) 0.2492(5) 0.05989(19) 0.112(2) Uani 1 1 d . . .
H04A H 0.6399 0.2359 0.0593 0.134 Uiso 1 1 calc R . .
C05 C 0.5445(5) 0.3081(4) 0.08313(15) 0.1026(17) Uani 1 1 d . . .
H05A H 0.5974 0.3365 0.0989 0.123 Uiso 1 1 calc R . .
C06 C 0.4449(4) 0.3271(3) 0.08428(12) 0.0825(13) Uani 1 1 d . . .
H06A H 0.4286 0.3687 0.1008 0.099 Uiso 1 1 calc R . .
C07 C 0.2568(4) 0.3100(5) 0.06251(14) 0.137(2) Uani 1 1 d . . .
H07A H 0.2536 0.3628 0.0765 0.206 Uiso 1 1 calc R . .
H07B H 0.2233 0.2623 0.0731 0.206 Uiso 1 1 calc R . .
H07C H 0.2214 0.3199 0.0383 0.206 Uiso 1 1 calc R . .
Li2 Li 0.2159(5) 0.5635(4) 0.35581(16) 0.0557(15) Uani 1 1 d . . .
O2 O 0.06901(19) 0.55798(17) 0.35412(7) 0.0693(7) Uani 1 1 d . . .
O3 O 0.2984(2) 0.50611(16) 0.39541(6) 0.0653(7) Uani 1 1 d . . .
O4 O 0.26327(18) 0.68229(14) 0.35996(6) 0.0563(6) Uani 1 1 d . . .
O5 O 0.2428(2) 0.52105(15) 0.31100(6) 0.0621(7) Uani 1 1 d . . .
C81 C -0.0018(3) 0.5197(4) 0.32621(13) 0.1008(17) Uani 1 1 d . . .
H81A H 0.0155 0.4578 0.3236 0.121 Uiso 1 1 calc R . .
H81B H 0.0022 0.5497 0.3036 0.121 Uiso 1 1 calc R . .
C82 C -0.1054(3) 0.5275(3) 0.33464(14) 0.0908(15) Uani 1 1 d . . .
H82A H -0.1328 0.4697 0.3394 0.109 Uiso 1 1 calc R . .
H82B H -0.1522 0.5543 0.3147 0.109 Uiso 1 1 calc R . .
C83 C -0.0970(3) 0.5835(3) 0.36672(12) 0.0790(12) Uani 1 1 d . . .
H83A H -0.1393 0.5602 0.3837 0.095 Uiso 1 1 calc R . .
H83B H -0.1192 0.6436 0.3603 0.095 Uiso 1 1 calc R . .
C84 C 0.0152(3) 0.5805(3) 0.38206(12) 0.0903(14) Uani 1 1 d . . .
H84A H 0.0385 0.6378 0.3920 0.108 Uiso 1 1 calc R . .
H84B H 0.0280 0.5368 0.4012 0.108 Uiso 1 1 calc R . .
C85 C 0.2845(4) 0.5171(3) 0.43118(11) 0.0951(16) Uani 1 1 d . . .
H85A H 0.2225 0.4852 0.4355 0.114 Uiso 1 1 calc R . .
H85B H 0.2750 0.5793 0.4362 0.114 Uiso 1 1 calc R . .
C86 C 0.3734(5) 0.4845(4) 0.45373(16) 0.126(2) Uani 1 1 d . . .
H86A H 0.4048 0.5308 0.4699 0.152 Uiso 1 1 calc R . .
H86B H 0.3537 0.4360 0.4682 0.152 Uiso 1 1 calc R . .
C87 C 0.4445(5) 0.4554(4) 0.43260(17) 0.126(2) Uani 1 1 d . . .
H87A H 0.4623 0.3938 0.4378 0.152 Uiso 1 1 calc R . .
H87B H 0.5085 0.4902 0.4374 0.152 Uiso 1 1 calc R . .
C88 C 0.3949(3) 0.4654(3) 0.39496(13) 0.0814(13) Uani 1 1 d . . .
H88A H 0.4383 0.5016 0.3820 0.098 Uiso 1 1 calc R . .
H88B H 0.3851 0.4080 0.3833 0.098 Uiso 1 1 calc R . .
C89 C 0.3718(3) 0.6991(3) 0.36270(13) 0.0787(13) Uani 1 1 d . . .
H89A H 0.4060 0.6499 0.3527 0.094 Uiso 1 1 calc R . .
H89B H 0.4034 0.7062 0.3878 0.094 Uiso 1 1 calc R . .
C90 C 0.3844(4) 0.7787(3) 0.34296(15) 0.1058(18) Uani 1 1 d . . .
H90A H 0.4380 0.7708 0.3279 0.127 Uiso 1 1 calc R . .
H90B H 0.4048 0.8276 0.3594 0.127 Uiso 1 1 calc R . .
C91 C 0.2819(3) 0.7962(2) 0.32059(11) 0.0705(12) Uani 1 1 d . . .
H91A H 0.2772 0.7694 0.2969 0.085 Uiso 1 1 calc R . .
H91B H 0.2688 0.8593 0.3178 0.085 Uiso 1 1 calc R . .
C92 C 0.2082(3) 0.7541(2) 0.34174(10) 0.0660(11) Uani 1 1 d . . .
H92A H 0.1872 0.7958 0.3589 0.079 Uiso 1 1 calc R . .
H92B H 0.1458 0.7335 0.3259 0.079 Uiso 1 1 calc R . .
C93 C 0.2862(4) 0.4405(3) 0.30324(11) 0.0821(13) Uani 1 1 d . . .
H93A H 0.2380 0.3925 0.3058 0.098 Uiso 1 1 calc R . .
H93B H 0.3514 0.4300 0.3197 0.098 Uiso 1 1 calc R . .
C94 C 0.3059(3) 0.4455(3) 0.26579(10) 0.0707(11) Uani 1 1 d . . .
H94A H 0.3766 0.4260 0.2643 0.085 Uiso 1 1 calc R . .
H94B H 0.2563 0.4090 0.2500 0.085 Uiso 1 1 calc R . .
C95 C 0.2923(4) 0.5383(3) 0.25596(11) 0.0798(13) Uani 1 1 d . . .
H95A H 0.3578 0.5708 0.2617 0.096 Uiso 1 1 calc R . .
H95B H 0.2646 0.5454 0.2305 0.096 Uiso 1 1 calc R . .
C96 C 0.2169(4) 0.5664(3) 0.27834(11) 0.0960(16) Uani 1 1 d . . .
H96A H 0.2213 0.6299 0.2823 0.115 Uiso 1 1 calc R . .
H96B H 0.1460 0.5519 0.2669 0.115 Uiso 1 1 calc R . .

loop_
_atom_site_aniso_label
_atom_site_aniso_U_11
_atom_site_aniso_U_22
_atom_site_aniso_U_33
_atom_site_aniso_U_23
_atom_site_aniso_U_13
_atom_site_aniso_U_12
Si1 0.0352(5) 0.0357(5) 0.0437(5) -0.0006(4) 0.0097(4) 0.0002(4)
Si2 0.0370(5) 0.0359(5) 0.0438(5) -0.0001(4) 0.0105(4) -0.0003(4)
N1 0.0437(17) 0.0357(15) 0.0446(15) -0.0038(12) 0.0079(12) 0.0020(12)
N2 0.0363(15) 0.0422(15) 0.0430(15) -0.0012(12) 0.0042(12) 0.0029(12)
N3 0.0310(14) 0.0358(14) 0.0401(14) 0.0001(11) 0.0095(11) 0.0000(11)
Li1 0.043(4) 0.055(3) 0.063(4) -0.004(3) -0.007(3) -0.007(3)
C11 0.042(2) 0.0401(19) 0.0433(19) -0.0015(15) -0.0008(15) 0.0064(15)
C12 0.047(2) 0.051(2) 0.052(2) -0.0073(17) 0.0090(17) 0.0051(17)
C13 0.052(2) 0.043(2) 0.065(2) -0.0052(18) -0.0032(19) 0.0014(16)
C14 0.065(3) 0.052(2) 0.059(2) -0.0185(19) -0.006(2) 0.011(2)
C15 0.059(3) 0.070(3) 0.054(2) -0.015(2) 0.0086(19) 0.012(2)
C16 0.041(2) 0.043(2) 0.053(2) -0.0048(16) 0.0025(16) 0.0037(16)
C17 0.072(3) 0.078(3) 0.063(3) -0.009(2) 0.027(2) -0.006(2)
C18 0.110(4) 0.059(3) 0.096(3) -0.035(2) -0.005(3) 0.012(2)
C19 0.053(2) 0.054(2) 0.060(2) -0.0048(18) 0.0121(18) -0.0123(17)
C21 0.039(2) 0.0460(19) 0.0439(19) -0.0022(15) 0.0077(15) -0.0001(15)
C22 0.045(2) 0.053(2) 0.047(2) -0.0043(17) 0.0046(16) 0.0004(17)
C23 0.053(2) 0.063(2) 0.051(2) 0.0120(18) 0.0086(18) -0.0026(19)
C24 0.056(2) 0.052(2) 0.063(2) 0.0088(19) 0.0007(19) 0.0035(18)
C25 0.042(2) 0.053(2) 0.066(2) -0.0037(19) 0.0032(18) 0.0088(17)
C26 0.039(2) 0.053(2) 0.053(2) 0.0017(17) 0.0083(16) 0.0012(16)
C27 0.062(3) 0.076(3) 0.045(2) 0.0029(18) 0.0136(18) 0.011(2)
C28 0.092(4) 0.070(3) 0.096(3) 0.029(2) -0.004(3) 0.011(2)
C29 0.048(2) 0.073(3) 0.066(2) 0.003(2) 0.0193(19) 0.0103(19)
C31 0.0376(19) 0.0322(16) 0.0390(17) -0.0008(14) 0.0093(14) 0.0027(14)
C32 0.0366(19) 0.0409(18) 0.0474(19) 0.0008(15) 0.0111(15) 0.0000(14)
C33 0.042(2) 0.057(2) 0.053(2) 0.0049(18) 0.0202(17) 0.0024(17)
C34 0.057(2) 0.049(2) 0.046(2) -0.0037(16) 0.0120(18) 0.0053(17)
C35 0.052(2) 0.0415(19) 0.0428(19) -0.0014(15) -0.0007(16) -0.0014(16)
C36 0.0391(19) 0.0377(17) 0.0419(18) 0.0044(15) 0.0042(15) -0.0002(14)
C37 0.035(2) 0.058(2) 0.063(2) -0.0026(18) 0.0153(16) -0.0038(16)
C38 0.095(3) 0.080(3) 0.052(2) -0.015(2) 0.026(2) 0.001(2)
C39 0.041(2) 0.049(2) 0.055(2) -0.0029(16) 0.0034(16) -0.0049(15)
C41 0.041(2) 0.0359(18) 0.052(2) -0.0002(15) 0.0117(16) 0.0033(15)
C42 0.047(2) 0.0390(19) 0.057(2) -0.0025(16) 0.0114(17) 0.0018(16)
C43 0.037(2) 0.0360(18) 0.063(2) -0.0025(16) 0.0136(17) 0.0023(14)
C44 0.054(3) 0.068(3) 0.077(3) 0.016(2) 0.019(2) 0.0061(19)
C45 0.067(3) 0.087(3) 0.097(3) 0.015(3) 0.041(3) -0.001(2)
C46 0.043(3) 0.068(3) 0.111(4) -0.007(3) 0.026(3) -0.007(2)
C47 0.037(2) 0.068(3) 0.080(3) -0.012(2) 0.005(2) -0.0029(18)
C48 0.049(2) 0.061(2) 0.062(2) -0.0002(18) 0.0113(19) -0.0033(18)
C51 0.0355(19) 0.0386(18) 0.050(2) -0.0008(16) 0.0051(15) -0.0015(14)
C52 0.040(2) 0.0385(18) 0.051(2) -0.0022(16) 0.0084(16) -0.0018(14)
C53 0.047(2) 0.0382(18) 0.0430(18) -0.0010(15) 0.0084(16) -0.0062(15)
C54 0.053(2) 0.056(2) 0.059(2) 0.0088(19) 0.0114(18) -0.0052(18)
C55 0.082(3) 0.059(2) 0.063(3) 0.013(2) 0.009(2) -0.001(2)
C56 0.100(4) 0.056(2) 0.050(2) 0.0034(19) 0.019(2) -0.024(2)
C57 0.074(3) 0.076(3) 0.056(2) -0.003(2) 0.029(2) -0.023(2)
C58 0.050(2) 0.062(2) 0.057(2) -0.0036(19) 0.0159(18) -0.0060(18)
C61 0.039(2) 0.0454(19) 0.051(2) 0.0025(16) 0.0091(16) -0.0013(15)
C62 0.039(2) 0.046(2) 0.059(2) 0.0077(16) 0.0090(17) 0.0034(16)
C63 0.039(2) 0.061(2) 0.067(2) 0.0177(19) 0.0199(19) 0.0066(17)
C64 0.057(3) 0.088(3) 0.078(3) 0.018(2) 0.029(2) 0.006(2)
C65 0.087(4) 0.115(4) 0.099(4) 0.025(3) 0.053(3) 0.014(3)
C66 0.067(4) 0.135(5) 0.152(6) 0.042(4) 0.064(4) 0.007(3)
C67 0.050(3) 0.130(5) 0.151(5) 0.019(4) 0.032(3) -0.013(3)
C68 0.050(3) 0.101(3) 0.090(3) 0.014(3) 0.022(2) -0.002(2)
C71 0.039(2) 0.0378(18) 0.050(2) 0.0017(16) 0.0076(15) 0.0026(15)
C72 0.039(2) 0.047(2) 0.049(2) 0.0031(17) 0.0070(15) 0.0023(15)
C73 0.0333(19) 0.0425(19) 0.058(2) -0.0051(17) 0.0095(15) 0.0021(14)
C74 0.065(3) 0.056(2) 0.057(2) -0.0002(18) 0.0186(19) 0.0072(18)
C75 0.072(3) 0.077(3) 0.061(2) -0.014(2) 0.018(2) 0.014(2)
C76 0.054(3) 0.051(2) 0.087(3) -0.020(2) 0.017(2) 0.0053(18)
C77 0.060(3) 0.044(2) 0.084(3) 0.003(2) 0.025(2) 0.0050(17)
C78 0.059(2) 0.050(2) 0.062(2) 0.0013(18) 0.0190(19) 0.0104(18)
C01 0.061(3) 0.099(3) 0.064(3) 0.012(3) 0.010(2) -0.002(3)
C02 0.098(4) 0.085(3) 0.073(3) -0.002(3) -0.001(3) -0.021(3)
C03 0.132(6) 0.090(4) 0.089(4) 0.005(3) 0.042(4) 0.011(4)
C04 0.070(4) 0.147(6) 0.125(5) 0.038(4) 0.035(4) 0.017(4)
C05 0.079(4) 0.125(5) 0.096(4) -0.005(3) -0.008(3) -0.025(3)
C06 0.086(4) 0.086(3) 0.074(3) -0.008(2) 0.008(3) -0.010(3)
C07 0.079(4) 0.228(7) 0.103(4) 0.027(4) 0.012(3) 0.031(4)
Li2 0.051(4) 0.056(4) 0.060(4) -0.008(3) 0.011(3) 0.003(3)
O2 0.0468(16) 0.0854(19) 0.0773(18) -0.0239(15) 0.0152(14) -0.0087(13)
O3 0.0680(18) 0.0719(17) 0.0576(16) 0.0023(13) 0.0152(13) 0.0145(14)
O4 0.0499(16) 0.0512(14) 0.0653(16) 0.0033(12) 0.0028(12) 0.0017(11)
O5 0.0765(19) 0.0574(15) 0.0533(15) -0.0023(12) 0.0135(13) 0.0194(13)
C81 0.065(3) 0.136(4) 0.101(4) -0.053(3) 0.010(3) -0.020(3)
C82 0.055(3) 0.094(3) 0.122(4) -0.028(3) 0.010(3) -0.010(2)
C83 0.058(3) 0.085(3) 0.098(3) 0.006(3) 0.028(2) 0.000(2)
C84 0.070(3) 0.120(4) 0.085(3) -0.026(3) 0.023(3) 0.006(3)
C85 0.100(4) 0.128(4) 0.059(3) 0.003(3) 0.017(3) 0.034(3)
C86 0.124(5) 0.147(5) 0.097(4) 0.027(4) -0.012(4) 0.025(4)
C87 0.093(4) 0.107(4) 0.158(6) -0.060(4) -0.042(4) 0.036(3)
C88 0.068(3) 0.064(3) 0.117(4) 0.013(3) 0.029(3) 0.019(2)
C89 0.050(3) 0.072(3) 0.109(3) 0.025(3) -0.001(2) -0.005(2)
C90 0.076(3) 0.092(4) 0.140(5) 0.038(3) -0.011(3) -0.019(3)
C91 0.077(3) 0.052(2) 0.078(3) 0.006(2) -0.003(2) -0.005(2)
C92 0.065(3) 0.068(3) 0.061(2) 0.001(2) 0.000(2) 0.018(2)
C93 0.114(4) 0.066(3) 0.070(3) -0.005(2) 0.026(3) 0.025(3)
C94 0.074(3) 0.068(3) 0.074(3) -0.009(2) 0.022(2) 0.005(2)
C95 0.115(4) 0.064(3) 0.066(3) 0.004(2) 0.031(3) 0.007(2)
C96 0.147(5) 0.079(3) 0.066(3) 0.004(2) 0.031(3) 0.044(3)

loop_
_atom_type_symbol
_atom_type_description
_atom_type_scat_dispersion_real
_atom_type_scat_dispersion_imag
_atom_type_scat_source
C C 0.0033 0.0016 'International Tables Vol C Tables 4.2.6.8 and 6.1.1.4'
H H 0.0000 0.0000 'International Tables Vol C Tables 4.2.6.8 and 6.1.1.4'
N N 0.0061 0.0033 'International Tables Vol C Tables 4.2.6.8 and 6.1.1.4'
Si Si 0.0817 0.0704 'International Tables Vol C Tables 4.2.6.8 and 6.1.1.4'
O O 0.0106 0.0060 'International Tables Vol C Tables 4.2.6.8 and 6.1.1.4'
Li Li -0.0003 0.0001 'International Tables Vol C Tables 4.2.6.8 and 6.1.1.4'

loop_
_geom_angle_atom_site_label_1
_geom_angle_atom_site_label_2
_geom_angle_atom_site_label_3
_geom_angle
N1 Si1 N3 108.94(12)
N1 Si1 C41 114.74(14)
N3 Si1 C41 108.74(13)
N1 Si1 C51 116.14(14)
N3 Si1 C51 106.44(13)
C41 Si1 C51 101.25(14)
N1 Si1 Li1 33.38(14)
N3 Si1 Li1 75.69(14)
C41 Si1 Li1 125.13(16)
C51 Si1 Li1 130.82(16)
N2 Si2 N3 114.68(12)
N2 Si2 C61 113.79(14)
N3 Si2 C61 106.38(13)
N2 Si2 C71 110.93(13)
N3 Si2 C71 106.91(13)
C61 Si2 C71 103.29(14)
N2 Si2 Li1 38.58(14)
N3 Si2 Li1 80.92(14)
C61 Si2 Li1 109.31(16)
C71 Si2 Li1 142.74(16)
C11 N1 Si1 131.1(2)
C11 N1 Li1 109.4(3)
Si1 N1 Li1 119.0(2)
C21 N2 Si2 120.5(2)
C21 N2 Li1 130.2(3)
Si2 N2 Li1 108.8(2)
C31 N3 Si1 120.95(18)
C31 N3 Si2 116.19(18)
Si1 N3 Si2 122.82(14)
N2 Li1 O1 116.5(3)
N2 Li1 N1 120.1(3)
O1 Li1 N1 123.1(3)
N2 Li1 C11 144.7(3)
O1 Li1 C11 95.6(2)
N1 Li1 C11 28.82(13)
N2 Li1 Si2 32.63(12)
O1 Li1 Si2 149.1(3)
N1 Li1 Si2 87.6(2)
C11 Li1 Si2 113.82(19)
N2 Li1 Si1 93.6(2)
O1 Li1 Si1 149.8(3)
N1 Li1 Si1 27.65(11)
C11 Li1 Si1 56.34(12)
Si2 Li1 Si1 61.10(11)
C1 O1 C4 110.7(6)
C1 O1 C4A 105.1(6)
C4 O1 C4A 24.9(4)
C1 O1 C1A 30.2(5)
C4 O1 C1A 109.9(5)
C4A O1 C1A 92.9(5)
C1 O1 Li1 129.5(5)
C4 O1 Li1 119.4(4)
C4A O1 Li1 122.6(4)
C1A O1 Li1 124.5(4)
O1 C1 C2 86.7(8)
O1 C1 H1A 114.2
C2 C1 H1A 114.2
O1 C1 H1B 114.2
C2 C1 H1B 114.2
H1A C1 H1B 111.4
C3 C2 C1 106.0(14)
C3 C2 H2A 110.5
C1 C2 H2A 110.6
C3 C2 H2B 110.5
C1 C2 H2B 110.6
H2A C2 H2B 108.7
C2 C3 C4 108.4(13)
C2 C3 H3A 110.0
C4 C3 H3A 110.0
C2 C3 H3B 110.0
C4 C3 H3B 110.0
H3A C3 H3B 108.4
O1 C4 C3 81.7(6)
O1 C4 H4A 115.0
C3 C4 H4A 115.0
O1 C4 H4B 115.0
C3 C4 H4B 115.0
H4A C4 H4B 112.1
C2A C1A O1 102.5(6)
C2A C1A H1AA 111.3
O1 C1A H1AA 111.3
C2A C1A H1AB 111.3
O1 C1A H1AB 111.3
H1AA C1A H1AB 109.2
C1A C2A C3A 109.7(8)
C1A C2A H2AA 109.7
C3A C2A H2AA 109.7
C1A C2A H2AB 109.8
C3A C2A H2AB 109.7
H2AA C2A H2AB 108.2
C4A C3A C2A 95.1(8)
C4A C3A H3AA 112.7
C2A C3A H3AA 112.7
C4A C3A H3AB 112.7
C2A C3A H3AB 112.7
H3AA C3A H3AB 110.2
C3A C4A O1 104.7(6)
C3A C4A H4AA 110.8
O1 C4A H4AA 110.8
C3A C4A H4AB 110.8
O1 C4A H4AB 110.8
H4AA C4A H4AB 108.9
C16 C11 N1 120.5(3)
C16 C11 C12 117.9(3)
N1 C11 C12 121.3(3)
C16 C11 Li1 116.9(3)
N1 C11 Li1 41.77(17)
C12 C11 Li1 104.6(2)
C15 C12 C11 119.8(3)
C15 C12 C17 120.0(3)
C11 C12 C17 120.2(3)
C14 C13 C16 122.5(3)
C14 C13 H13A 118.8
C16 C13 H13A 118.8
C15 C14 C13 117.0(3)
C15 C14 C18 121.5(4)
C13 C14 C18 121.5(4)
C14 C15 C12 122.9(4)
C14 C15 H15A 118.5
C12 C15 H15A 118.5
C13 C16 C11 119.8(3)
C13 C16 C19 120.3(3)
C11 C16 C19 119.8(3)
C12 C17 H17A 109.5
C12 C17 H17B 109.5
H17A C17 H17B 109.5
C12 C17 H17C 109.5
H17A C17 H17C 109.5
H17B C17 H17C 109.5
C14 C18 H18A 109.5
C14 C18 H18B 109.5
H18A C18 H18B 109.5
C14 C18 H18C 109.5
H18A C18 H18C 109.5
H18B C18 H18C 109.5
C16 C19 H19A 109.5
C16 C19 H19B 109.5
H19A C19 H19B 109.5
C16 C19 H19C 109.5
H19A C19 H19C 109.5
H19B C19 H19C 109.5
N2 C21 C22 122.4(3)
N2 C21 C26 120.7(3)
C22 C21 C26 116.8(3)
C23 C22 C21 120.4(3)
C23 C22 C27 119.8(3)
C21 C22 C27 119.8(3)
C24 C23 C22 122.9(3)
C24 C23 H23A 118.6
C22 C23 H23A 118.6
C23 C24 C25 116.9(3)
C23 C24 C28 122.5(4)
C25 C24 C28 120.7(4)
C26 C25 C24 122.3(3)
C26 C25 H25A 118.8
C24 C25 H25A 118.8
C25 C26 C21 120.6(3)
C25 C26 C29 120.1(3)
C21 C26 C29 119.2(3)
C22 C27 H27A 109.5
C22 C27 H27B 109.5
H27A C27 H27B 109.5
C22 C27 H27C 109.5
H27A C27 H27C 109.5
H27B C27 H27C 109.5
C24 C28 H28A 109.5
C24 C28 H28B 109.5
H28A C28 H28B 109.5
C24 C28 H28C 109.5
H28A C28 H28C 109.5
H28B C28 H28C 109.5
C26 C29 H29A 109.5
C26 C29 H29B 109.5
H29A C29 H29B 109.5
C26 C29 H29C 109.5
H29A C29 H29C 109.5
H29B C29 H29C 109.5
C32 C31 C36 120.2(3)
C32 C31 N3 120.5(3)
C36 C31 N3 119.1(3)
C31 C32 C33 118.8(3)
C31 C32 C37 121.2(3)
C33 C32 C37 120.0(3)
C34 C33 C32 122.4(3)
C34 C33 H33A 118.8
C32 C33 H33A 118.8
C35 C34 C33 117.2(3)
C35 C34 C38 122.5(3)
C33 C34 C38 120.3(3)
C34 C35 C36 122.4(3)
C34 C35 H35A 118.8
C36 C35 H35A 118.8
C35 C36 C31 118.9(3)
C35 C36 C39 120.4(3)
C31 C36 C39 120.7(3)
C32 C37 H37A 109.5
C32 C37 H37B 109.5
H37A C37 H37B 109.5
C32 C37 H37C 109.5
H37A C37 H37C 109.5
H37B C37 H37C 109.5
C34 C38 H38A 109.5
C34 C38 H38B 109.5
H38A C38 H38B 109.5
C34 C38 H38C 109.5
H38A C38 H38C 109.5
H38B C38 H38C 109.5
C36 C39 H39A 109.5
C36 C39 H39B 109.5
H39A C39 H39B 109.5
C36 C39 H39C 109.5
H39A C39 H39C 109.5
H39B C39 H39C 109.5
C42 C41 Si1 176.7(3)
C41 C42 C43 175.6(4)
C48 C43 C44 117.9(3)
C48 C43 C42 122.4(3)
C44 C43 C42 119.7(3)
C45 C44 C43 121.1(4)
C45 C44 H44A 119.5
C43 C44 H44A 119.5
C46 C45 C44 120.7(4)
C46 C45 H45A 119.7
C44 C45 H45A 119.7
C45 C46 C47 119.5(4)
C45 C46 H46A 120.2
C47 C46 H46A 120.2
C46 C47 C48 119.8(4)
C46 C47 H47A 120.1
C48 C47 H47A 120.1
C43 C48 C47 121.0(4)
C43 C48 H48A 119.5
C47 C48 H48A 119.5
C52 C51 Si1 171.0(3)
C51 C52 C53 177.1(3)
C58 C53 C54 118.9(3)
C58 C53 C52 120.3(3)
C54 C53 C52 120.8(3)
C55 C54 C53 120.1(4)
C55 C54 H54A 120.0
C53 C54 H54A 120.0
C56 C55 C54 120.4(4)
C56 C55 H55A 119.8
C54 C55 H55A 119.8
C55 C56 C57 120.8(4)
C55 C56 H56A 119.6
C57 C56 H56A 119.6
C56 C57 C58 119.8(4)
C56 C57 H57A 120.1
C58 C57 H57A 120.1
C53 C58 C57 120.1(4)
C53 C58 H58A 119.9
C57 C58 H58A 119.9
C62 C61 Si2 173.5(3)
C61 C62 C63 178.0(4)
C64 C63 C68 118.8(4)
C64 C63 C62 121.2(4)
C68 C63 C62 120.0(4)
C63 C64 C65 120.1(5)
C63 C64 H64A 120.0
C65 C64 H64A 120.0
C66 C65 C64 120.5(5)
C66 C65 H65A 119.8
C64 C65 H65A 119.8
C67 C66 C65 119.4(5)
C67 C66 H66A 120.3
C65 C66 H66A 120.3
C66 C67 C68 121.8(5)
C66 C67 H67A 119.1
C68 C67 H67A 119.1
C67 C68 C63 119.5(5)
C67 C68 H68A 120.2
C63 C68 H68A 120.2
C72 C71 Si2 172.0(3)
C71 C72 C73 177.9(4)
C78 C73 C74 118.6(3)
C78 C73 C72 121.0(3)
C74 C73 C72 120.4(3)
C75 C74 C73 120.0(3)
C75 C74 H74A 120.0
C73 C74 H74A 120.0
C76 C75 C74 120.8(4)
C76 C75 H75A 119.6
C74 C75 H75A 119.6
C77 C76 C75 119.4(4)
C77 C76 H76A 120.3
C75 C76 H76A 120.3
C76 C77 C78 120.8(4)
C76 C77 H77A 119.6
C78 C77 H77A 119.6
C73 C78 C77 120.3(3)
C73 C78 H78A 119.8
C77 C78 H78A 119.8
C06 C01 C02 117.3(4)
C06 C01 C07 120.7(5)
C02 C01 C07 122.0(5)
C03 C02 C01 121.6(5)
C03 C02 H02A 119.2
C01 C02 H02A 119.2
C02 C03 C04 120.6(5)
C02 C03 H03A 119.7
C04 C03 H03A 119.7
C03 C04 C05 118.9(6)
C03 C04 H04A 120.5
C05 C04 H04A 120.5
C06 C05 C04 120.9(5)
C06 C05 H05A 119.5
C04 C05 H05A 119.5
C05 C06 C01 120.6(5)
C05 C06 H06A 119.7
C01 C06 H06A 119.7
C01 C07 H07A 109.5
C01 C07 H07B 109.5
H07A C07 H07B 109.5
C01 C07 H07C 109.5
H07A C07 H07C 109.5
H07B C07 H07C 109.5
O5 Li2 O3 112.6(3)
O5 Li2 O2 106.7(3)
O3 Li2 O2 116.0(3)
O5 Li2 O4 106.9(3)
O3 Li2 O4 103.7(3)
O2 Li2 O4 110.6(3)
C81 O2 C84 108.7(3)
C81 O2 Li2 124.9(3)
C84 O2 Li2 125.9(3)
C88 O3 C85 108.8(3)
C88 O3 Li2 125.6(3)
C85 O3 Li2 124.0(3)
C92 O4 C89 108.2(3)
C92 O4 Li2 124.0(3)
C89 O4 Li2 118.6(3)
C93 O5 C96 107.0(3)
C93 O5 Li2 128.6(3)
C96 O5 Li2 124.4(3)
O2 C81 C82 108.6(4)
O2 C81 H81A 110.0
C82 C81 H81A 110.0
O2 C81 H81B 110.0
C82 C81 H81B 110.0
H81A C81 H81B 108.3
C81 C82 C83 106.6(4)
C81 C82 H82A 110.4
C83 C82 H82A 110.4
C81 C82 H82B 110.4
C83 C82 H82B 110.4
H82A C82 H82B 108.6
C82 C83 C84 103.9(4)
C82 C83 H83A 111.0
C84 C83 H83A 111.0
C82 C83 H83B 111.0
C84 C83 H83B 111.0
H83A C83 H83B 109.0
O2 C84 C83 107.1(4)
O2 C84 H84A 110.3
C83 C84 H84A 110.3
O2 C84 H84B 110.3
C83 C84 H84B 110.3
H84A C84 H84B 108.6
O3 C85 C86 108.6(4)
O3 C85 H85A 110.0
C86 C85 H85A 110.0
O3 C85 H85B 110.0
C86 C85 H85B 110.0
H85A C85 H85B 108.3
C87 C86 C85 108.7(5)
C87 C86 H86A 109.9
C85 C86 H86A 109.9
C87 C86 H86B 109.9
C85 C86 H86B 109.9
H86A C86 H86B 108.3
C86 C87 C88 107.2(4)
C86 C87 H87A 110.3
C88 C87 H87A 110.3
C86 C87 H87B 110.3
C88 C87 H87B 110.3
H87A C87 H87B 108.5
O3 C88 C87 106.5(4)
O3 C88 H88A 110.4
C87 C88 H88A 110.4
O3 C88 H88B 110.4
C87 C88 H88B 110.4
H88A C88 H88B 108.6
O4 C89 C90 108.0(3)
O4 C89 H89A 110.1
C90 C89 H89A 110.1
O4 C89 H89B 110.1
C90 C89 H89B 110.1
H89A C89 H89B 108.4
C89 C90 C91 106.1(4)
C89 C90 H90A 110.5
C91 C90 H90A 110.5
C89 C90 H90B 110.5
C91 C90 H90B 110.5
H90A C90 H90B 108.7
C90 C91 C92 102.3(3)
C90 C91 H91A 111.3
C92 C91 H91A 111.3
C90 C91 H91B 111.3
C92 C91 H91B 111.3
H91A C91 H91B 109.2
O4 C92 C91 105.9(3)
O4 C92 H92A 110.6
C91 C92 H92A 110.6
O4 C92 H92B 110.6
C91 C92 H92B 110.6
H92A C92 H92B 108.7
O5 C93 C94 107.1(3)
O5 C93 H93A 110.3
C94 C93 H93A 110.3
O5 C93 H93B 110.3
C94 C93 H93B 110.3
H93A C93 H93B 108.5
C95 C94 C93 105.1(3)
C95 C94 H94A 110.7
C93 C94 H94A 110.7
C95 C94 H94B 110.7
C93 C94 H94B 110.7
H94A C94 H94B 108.8
C96 C95 C94 101.5(3)
C96 C95 H95A 111.5
C94 C95 H95A 111.5
C96 C95 H95B 111.5
C94 C95 H95B 111.5
H95A C95 H95B 109.3
O5 C96 C95 106.2(3)
O5 C96 H96A 110.5
C95 C96 H96A 110.5
O5 C96 H96B 110.5
C95 C96 H96B 110.5
H96A C96 H96B 108.7

loop_
_geom_bond_atom_site_label_1
_geom_bond_atom_site_label_2
_geom_bond_distance
Si1 N1 1.638(3)
Si1 N3 1.729(2)
Si1 C41 1.849(4)
Si1 C51 1.852(3)
Si1 Li1 3.087(6)
Si2 N2 1.654(3)
Si2 N3 1.745(2)
Si2 C61 1.835(4)
Si2 C71 1.838(3)
Si2 Li1 2.905(5)
N1 C11 1.405(4)
N1 Li1 1.941(6)
N2 C21 1.400(4)
N2 Li1 1.913(6)
N3 C31 1.446(4)
Li1 O1 1.929(6)
Li1 C11 2.748(7)
O1 C1 1.358(9)
O1 C4 1.377(8)
O1 C4A 1.547(9)
O1 C1A 1.599(8)
C1 C2 1.712(18)
C1 H1A 0.9900
C1 H1B 0.9900
C2 C3 1.129(16)
C2 H2A 0.9900
C2 H2B 0.9900
C3 C4 1.902(16)
C3 H3A 0.9900
C3 H3B 0.9900
C4 H4A 0.9900
C4 H4B 0.9900
C1A C2A 1.473(13)
C1A H1AA 0.9900
C1A H1AB 0.9900
C2A C3A 1.530(12)
C2A H2AA 0.9900
C2A H2AB 0.9900
C3A C4A 1.404(11)
C3A H3AA 0.9900
C3A H3AB 0.9900
C4A H4AA 0.9900
C4A H4AB 0.9900
C11 C16 1.404(4)
C11 C12 1.407(5)
C12 C15 1.383(5)
C12 C17 1.511(5)
C13 C14 1.379(5)
C13 C16 1.393(4)
C13 H13A 0.9500
C14 C15 1.378(5)
C14 C18 1.518(5)
C15 H15A 0.9500
C16 C19 1.509(5)
C17 H17A 0.9800
C17 H17B 0.9800
C17 H17C 0.9800
C18 H18A 0.9800
C18 H18B 0.9800
C18 H18C 0.9800
C19 H19A 0.9800
C19 H19B 0.9800
C19 H19C 0.9800
C21 C22 1.409(4)
C21 C26 1.411(4)
C22 C23 1.385(4)
C22 C27 1.508(5)
C23 C24 1.374(5)
C23 H23A 0.9500
C24 C25 1.388(5)
C24 C28 1.524(5)
C25 C26 1.384(4)
C25 H25A 0.9500
C26 C29 1.501(5)
C27 H27A 0.9800
C27 H27B 0.9800
C27 H27C 0.9800
C28 H28A 0.9800
C28 H28B 0.9800
C28 H28C 0.9800
C29 H29A 0.9800
C29 H29B 0.9800
C29 H29C 0.9800
C31 C32 1.383(4)
C31 C36 1.398(4)
C32 C33 1.388(4)
C32 C37 1.508(4)
C33 C34 1.388(5)
C33 H33A 0.9500
C34 C35 1.379(5)
C34 C38 1.515(5)
C35 C36 1.384(4)
C35 H35A 0.9500
C36 C39 1.510(4)
C37 H37A 0.9800
C37 H37B 0.9800
C37 H37C 0.9800
C38 H38A 0.9800
C38 H38B 0.9800
C38 H38C 0.9800
C39 H39A 0.9800
C39 H39B 0.9800
C39 H39C 0.9800
C41 C42 1.199(4)
C42 C43 1.442(5)
C43 C48 1.381(5)
C43 C44 1.379(5)
C44 C45 1.367(5)
C44 H44A 0.9500
C45 C46 1.368(6)
C45 H45A 0.9500
C46 C47 1.371(5)
C46 H46A 0.9500
C47 C48 1.385(5)
C47 H47A 0.9500
C48 H48A 0.9500
C51 C52 1.202(4)
C52 C53 1.444(4)
C53 C58 1.384(4)
C53 C54 1.389(4)
C54 C55 1.375(5)
C54 H54A 0.9500
C55 C56 1.356(6)
C55 H55A 0.9500
C56 C57 1.365(5)
C56 H56A 0.9500
C57 C58 1.384(5)
C57 H57A 0.9500
C58 H58A 0.9500
C61 C62 1.209(4)
C62 C63 1.431(5)
C63 C64 1.380(5)
C63 C68 1.389(5)
C64 C65 1.387(6)
C64 H64A 0.9500
C65 C66 1.366(7)
C65 H65A 0.9500
C66 C67 1.349(7)
C66 H66A 0.9500
C67 C68 1.375(6)
C67 H67A 0.9500
C68 H68A 0.9500
C71 C72 1.203(4)
C72 C73 1.444(4)
C73 C78 1.384(5)
C73 C74 1.387(5)
C74 C75 1.383(5)
C74 H74A 0.9500
C75 C76 1.369(5)
C75 H75A 0.9500
C76 C77 1.363(5)
C76 H76A 0.9500
C77 C78 1.380(5)
C77 H77A 0.9500
C78 H78A 0.9500
C01 C06 1.365(6)
C01 C02 1.367(6)
C01 C07 1.503(6)
C02 C03 1.340(7)
C02 H02A 0.9500
C03 C04 1.345(7)
C03 H03A 0.9500
C04 C05 1.351(7)
C04 H04A 0.9500
C05 C06 1.352(7)
C05 H05A 0.9500
C06 H06A 0.9500
C07 H07A 0.9800
C07 H07B 0.9800
C07 H07C 0.9800
Li2 O5 1.924(6)
Li2 O3 1.928(6)
Li2 O2 1.927(6)
Li2 O4 1.933(6)
O2 C81 1.425(5)
O2 C84 1.421(5)
O3 C88 1.421(4)
O3 C85 1.423(5)
O4 C92 1.439(4)
O4 C89 1.439(4)
O5 C93 1.419(4)
O5 C96 1.425(5)
C81 C82 1.459(6)
C81 H81A 0.9900
C81 H81B 0.9900
C82 C83 1.490(6)
C82 H82A 0.9900
C82 H82B 0.9900
C83 C84 1.498(6)
C83 H83A 0.9900
C83 H83B 0.9900
C84 H84A 0.9900
C84 H84B 0.9900
C85 C86 1.426(6)
C85 H85A 0.9900
C85 H85B 0.9900
C86 C87 1.409(8)
C86 H86A 0.9900
C86 H86B 0.9900
C87 C88 1.490(7)
C87 H87A 0.9900
C87 H87B 0.9900
C88 H88A 0.9900
C88 H88B 0.9900
C89 C90 1.465(5)
C89 H89A 0.9900
C89 H89B 0.9900
C90 C91 1.500(6)
C90 H90A 0.9900
C90 H90B 0.9900
C91 C92 1.510(5)
C91 H91A 0.9900
C91 H91B 0.9900
C92 H92A 0.9900
C92 H92B 0.9900
C93 C94 1.503(5)
C93 H93A 0.9900
C93 H93B 0.9900
C94 C95 1.483(5)
C94 H94A 0.9900
C94 H94B 0.9900
C95 C96 1.481(6)
C95 H95A 0.9900
C95 H95B 0.9900
C96 H96A 0.9900
C96 H96B 0.9900
